data_2205027
loop_
_publ_author_name
'Hong-Ping Xiao'
'Jia-Guo Wang'
'Xin-Hua Li'
'Mao-Lin Hu'
'Wei-Bing Zhang'

_publ_section_title
;
 <i>catena</i>-Poly[[[(1,10-phenanthroline)nickel(II)]-\m-4,4'-oxydibenzoato]
 0.25-hydrate]
;
_journal_issue 2
_journal_name_full 'Acta Crystallographica Section E'
_journal_page_first m257
_journal_page_last m259
_journal_paper_doi 10.1107/S1600536805000218
_journal_volume 61
_journal_year 2005
_chemical_formula_iupac '[Ni (C14 H8 O5) (C12 H8 N2)], 0.25H2 O'
_chemical_formula_moiety 'C26 H16 N2 Ni O5, 0.25H2 O'
_chemical_formula_sum 'C26 H16.5 N2 Ni O5.25'
_chemical_formula_weight 499.62
_chemical_name_systematic
;
catena-Poly[[[(1,10-phenanthroline)nickel(II)]-\m-4,4'-oxydibenzoato]
0.25-hydrate]
;
_space_group_IT_number 14
_symmetry_cell_setting monoclinic
_symmetry_space_group_name_Hall '-P 2yn'
_symmetry_space_group_name_H-M 'P 1 21/n 1'
_atom_sites_solution_hydrogens geom
_atom_sites_solution_primary direct
_atom_sites_solution_secondary difmap
_audit_creation_method SHELXL-97
_cell_angle_alpha 90.00
_cell_angle_beta 97.0230(10)
_cell_angle_gamma 90.00
_cell_formula_units_Z 4
_cell_length_a 7.7115(7)
_cell_length_b 18.8101(16)
_cell_length_c 15.2619(13)
_cell_measurement_reflns_used 2851
_cell_measurement_temperature 298(2)
_cell_measurement_theta_max 23.07
_cell_measurement_theta_min 2.55
_cell_volume 2197.2(3)
_computing_cell_refinement 'SAINT (Bruker, 2002)'
_computing_data_collection 'SMART (Bruker, 2002)'
_computing_data_reduction SAINT
_computing_molecular_graphics SHELXTL
_computing_publication_material SHELXTL
_computing_structure_refinement SHELXTL
_computing_structure_solution 'SHELXTL (Bruker, 2002)'
_diffrn_ambient_temperature 298(2)
_diffrn_measured_fraction_theta_full 0.996
_diffrn_measured_fraction_theta_max 0.996
_diffrn_measurement_device_type 'Bruker SMART APEX area-detector'
_diffrn_measurement_method '\f and \w'
_diffrn_radiation_monochromator graphite
_diffrn_radiation_source 'fine-focus sealed tube'
_diffrn_radiation_type MoK\a
_diffrn_radiation_wavelength 0.71073
_diffrn_reflns_av_R_equivalents 0.0346
_diffrn_reflns_av_sigmaI/netI 0.0485
_diffrn_reflns_limit_h_max 8
_diffrn_reflns_limit_h_min -9
_diffrn_reflns_limit_k_max 24
_diffrn_reflns_limit_k_min -12
_diffrn_reflns_limit_l_max 19
_diffrn_reflns_limit_l_min -19
_diffrn_reflns_number 13101
_diffrn_reflns_theta_full 27.00
_diffrn_reflns_theta_max 27.00
_diffrn_reflns_theta_min 1.73
_diffrn_standards_decay_% 0
_diffrn_standards_interval_time 0
_diffrn_standards_number 0
_exptl_absorpt_coefficient_mu 0.926
_exptl_absorpt_correction_T_max 0.8510
_exptl_absorpt_correction_T_min 0.7749
_exptl_absorpt_correction_type multi-scan
_exptl_absorpt_process_details '(SADABS; Bruker, 2002)'
_exptl_crystal_colour green
_exptl_crystal_density_diffrn 1.510
_exptl_crystal_density_method 'not measured'
_exptl_crystal_description Block
_exptl_crystal_F_000 1026
_exptl_crystal_size_max 0.29
_exptl_crystal_size_mid 0.22
_exptl_crystal_size_min 0.18
_refine_diff_density_max 0.656
_refine_diff_density_min -0.259
_refine_ls_extinction_method none
_refine_ls_goodness_of_fit_ref 1.024
_refine_ls_hydrogen_treatment constr
_refine_ls_matrix_type full
_refine_ls_number_parameters 316
_refine_ls_number_reflns 4766
_refine_ls_number_restraints 6
_refine_ls_restrained_S_all 1.026
_refine_ls_R_factor_all 0.0709
_refine_ls_R_factor_gt 0.0500
_refine_ls_shift/su_max 0.000
_refine_ls_shift/su_mean 0.000
_refine_ls_structure_factor_coef Fsqd
_refine_ls_weighting_details 'calc w = 1/[\s^2^(Fo^2^)+(0.0693P)^2^+0.1832P] where P = (Fo^2^+2Fc^2^)/3'
_refine_ls_weighting_scheme calc
_refine_ls_wR_factor_gt 0.1191
_refine_ls_wR_factor_ref 0.1268
_reflns_number_gt 3602
_reflns_number_total 4766
_reflns_threshold_expression I>2\s(I)
_cod_data_source_file ci6507.cif
_cod_data_source_block I
_cod_depositor_comments
;
The following automatic conversions were performed:
'_symmetry_cell_setting' value 'Monoclinic' changed to 'monoclinic'
according to '/home/saulius/struct/CIF-dictionaries/cif_core.dic'
dictionary named 'cif_core.dic' version 2.4.1 from 2010-06-29.

Automatic conversion script
Id: cif_fix_enum 1527 2010-12-29 10:47:43Z saulius 

The following automatic conversions were performed:

'_symmetry_cell_setting' value 'Monoclinic' changed to 'monoclinic'
according to /home/saulius/struct/CIF-dictionaries/cif_core.dic
dictionary named 'cif_core.dic' version 2.4.1 from 2010-06-29.

Automatic conversion script
Id: cif_fix_values 1715 2011-07-08 13:25:40Z adriana 
;
_cod_original_sg_symbol_H-M 'P 21/n'
_cod_original_formula_sum 'C26 H16.50 N2 Ni O5.25'
_cod_database_code 2205027
_cod_database_fobs_code 2205027

loop_
_symmetry_equiv_pos_as_xyz
'x, y, z'
'-x+1/2, y+1/2, -z+1/2'
'-x, -y, -z'
'x-1/2, -y-1/2, z-1/2'

loop_
_atom_site_label
_atom_site_fract_x
_atom_site_fract_y
_atom_site_fract_z
_atom_site_U_iso_or_equiv
_atom_site_adp_type
_atom_site_calc_flag
_atom_site_refinement_flags
_atom_site_occupancy
_atom_site_type_symbol
Ni1 0.21040(4) 0.137191(18) 0.18383(2) 0.03669(14) Uani d . 1 Ni
O1 0.2894(2) 0.12433(11) 0.31981(12) 0.0470(5) Uani d . 1 O
O2 0.4789(2) 0.13117(10) 0.22390(12) 0.0430(5) Uani d . 1 O
O3 0.9807(2) 0.06277(10) 0.57842(13) 0.0492(5) Uani d . 1 O
O4 1.6570(2) 0.25083(10) 0.68540(13) 0.0463(5) Uani d . 1 O
O5 1.4543(2) 0.33308(11) 0.68169(12) 0.0419(4) Uani d . 1 O
N1 0.2205(3) 0.13505(13) 0.04955(15) 0.0454(6) Uani d . 1 N
N2 0.1922(3) 0.02964(13) 0.16347(15) 0.0439(6) Uani d . 1 N
C1 0.2298(5) 0.1885(2) -0.0068(2) 0.0673(10) Uani d . 1 C
H1 0.2166 0.2348 0.0127 0.081 Uiso calc R 1 H
C2 0.2586(6) 0.1776(3) -0.0937(2) 0.0996(16) Uani d . 1 C
H2 0.2653 0.2161 -0.1312 0.120 Uiso calc R 1 H
C3 0.2767(6) 0.1109(3) -0.1235(2) 0.0993(17) Uani d . 1 C
H3 0.2956 0.1036 -0.1819 0.119 Uiso calc R 1 H
C4 0.2673(4) 0.0528(2) -0.0672(2) 0.0726(11) Uani d . 1 C
C5 0.2839(6) -0.0204(3) -0.0913(3) 0.1055(19) Uani d . 1 C
H5 0.3057 -0.0312 -0.1484 0.127 Uiso calc R 1 H
C6 0.2694(6) -0.0729(3) -0.0355(4) 0.106(2) Uani d . 1 C
H6 0.2807 -0.1195 -0.0543 0.127 Uiso calc R 1 H
C7 0.2362(4) -0.0598(2) 0.0546(3) 0.0734(11) Uani d . 1 C
C8 0.2149(5) -0.1117(2) 0.1196(4) 0.0942(17) Uani d . 1 C
H8 0.2241 -0.1597 0.1060 0.113 Uiso calc R 1 H
C9 0.1813(5) -0.0923(2) 0.2014(4) 0.0879(14) Uani d . 1 C
H9 0.1656 -0.1267 0.2435 0.105 Uiso calc R 1 H
C10 0.1708(4) -0.02169(18) 0.2216(2) 0.0614(9) Uani d . 1 C
H10 0.1479 -0.0090 0.2779 0.074 Uiso calc R 1 H
C11 0.2226(3) 0.01108(16) 0.0812(2) 0.0492(8) Uani d . 1 C
C12 0.2379(4) 0.06822(18) 0.01926(19) 0.0511(8) Uani d . 1 C
C13 0.4455(4) 0.12343(14) 0.30275(17) 0.0383(6) Uani d . 1 C
C14 0.5908(3) 0.11014(14) 0.37514(17) 0.0356(6) Uani d . 1 C
C15 0.7646(3) 0.11837(14) 0.36152(18) 0.0413(6) Uani d . 1 C
H15 0.7925 0.1329 0.3067 0.050 Uiso calc R 1 H
C16 0.8961(3) 0.10493(15) 0.42955(19) 0.0453(7) Uani d . 1 C
H16 1.0124 0.1116 0.4212 0.054 Uiso calc R 1 H
C17 0.8533(3) 0.08164(14) 0.50973(17) 0.0390(6) Uani d . 1 C
C18 0.6833(4) 0.07220(16) 0.52333(17) 0.0466(7) Uani d . 1 C
H18 0.6566 0.0558 0.5776 0.056 Uiso calc R 1 H
C19 0.5508(3) 0.08705(15) 0.45635(17) 0.0442(7) Uani d . 1 C
H19 0.4347 0.0815 0.4659 0.053 Uiso calc R 1 H
C20 1.1038(3) 0.11439(14) 0.60717(17) 0.0374(6) Uani d . 1 C
C21 1.0558(3) 0.18386(15) 0.6197(2) 0.0484(7) Uani d . 1 C
H21 0.9388 0.1971 0.6106 0.058 Uiso calc R 1 H
C22 1.1840(4) 0.23382(15) 0.64624(19) 0.0435(7) Uani d . 1 C
H22 1.1533 0.2811 0.6535 0.052 Uiso calc R 1 H
C23 1.3576(3) 0.21351(14) 0.66187(16) 0.0342(6) Uani d . 1 C
C24 1.3999(4) 0.14246(14) 0.65553(18) 0.0410(7) Uani d . 1 C
H24 1.5153 0.1281 0.6698 0.049 Uiso calc R 1 H
C25 1.2728(3) 0.09220(15) 0.62819(17) 0.0390(6) Uani d . 1 C
H25 1.3020 0.0444 0.6243 0.047 Uiso calc R 1 H
C26 1.4973(3) 0.26840(15) 0.67867(16) 0.0379(6) Uani d . 1 C
O1W 0.2333(19) 0.2331(7) 0.4311(9) 0.122(4) Uani d PU 0.25 O

loop_
_atom_site_aniso_label
_atom_site_aniso_U_11
_atom_site_aniso_U_22
_atom_site_aniso_U_33
_atom_site_aniso_U_12
_atom_site_aniso_U_13
_atom_site_aniso_U_23
Ni1 0.0345(2) 0.0455(2) 0.0290(2) 0.00029(14) -0.00045(14) 0.00193(14)
O1 0.0331(11) 0.0746(15) 0.0326(10) 0.0029(9) 0.0015(8) 0.0030(9)
O2 0.0382(11) 0.0601(13) 0.0298(10) -0.0024(8) 0.0007(8) 0.0070(8)
O3 0.0470(12) 0.0418(11) 0.0534(12) -0.0055(9) -0.0160(9) 0.0114(9)
O4 0.0339(10) 0.0480(12) 0.0555(12) 0.0020(8) -0.0014(9) 0.0026(9)
O5 0.0349(10) 0.0431(11) 0.0466(11) 0.0004(8) 0.0006(8) -0.0047(9)
N1 0.0462(14) 0.0588(16) 0.0296(12) -0.0078(11) -0.0012(10) 0.0009(11)
N2 0.0389(13) 0.0463(15) 0.0444(13) -0.0009(10) -0.0033(10) 0.0027(11)
C1 0.082(3) 0.080(3) 0.0376(17) -0.025(2) -0.0019(16) 0.0123(16)
C2 0.115(4) 0.148(5) 0.035(2) -0.054(3) 0.003(2) 0.017(2)
C3 0.086(3) 0.182(6) 0.032(2) -0.039(3) 0.0170(19) -0.017(3)
C4 0.047(2) 0.122(3) 0.048(2) -0.009(2) 0.0019(16) -0.031(2)
C5 0.069(3) 0.162(6) 0.083(3) 0.007(3) 0.002(3) -0.074(3)
C6 0.069(3) 0.110(4) 0.133(5) 0.022(3) -0.018(3) -0.080(4)
C7 0.0438(19) 0.066(3) 0.103(3) 0.0075(17) -0.0200(19) -0.035(2)
C8 0.065(3) 0.041(2) 0.165(5) 0.0047(18) -0.033(3) -0.012(3)
C9 0.074(3) 0.056(3) 0.124(4) -0.009(2) -0.030(3) 0.019(3)
C10 0.057(2) 0.056(2) 0.067(2) -0.0048(16) -0.0099(16) 0.0172(17)
C11 0.0267(14) 0.0536(19) 0.063(2) 0.0019(12) -0.0104(13) -0.0150(15)
C12 0.0346(16) 0.076(2) 0.0410(16) -0.0035(14) -0.0023(12) -0.0122(15)
C13 0.0405(16) 0.0396(16) 0.0343(14) 0.0000(11) 0.0024(12) -0.0013(11)
C14 0.0338(14) 0.0392(15) 0.0328(14) -0.0021(11) -0.0002(11) -0.0006(11)
C15 0.0392(15) 0.0462(17) 0.0383(15) -0.0048(12) 0.0038(12) 0.0082(12)
C16 0.0298(14) 0.0530(18) 0.0517(17) -0.0039(12) -0.0001(12) 0.0084(14)
C17 0.0379(15) 0.0366(15) 0.0393(15) -0.0006(11) -0.0080(12) -0.0018(11)
C18 0.0439(17) 0.066(2) 0.0291(14) 0.0005(14) 0.0005(12) 0.0070(13)
C19 0.0327(14) 0.0613(19) 0.0386(15) -0.0017(13) 0.0048(11) 0.0035(13)
C20 0.0375(15) 0.0406(15) 0.0322(14) -0.0004(11) -0.0039(11) 0.0039(11)
C21 0.0295(14) 0.0473(18) 0.066(2) 0.0075(12) -0.0056(13) 0.0015(14)
C22 0.0385(15) 0.0385(16) 0.0523(17) 0.0040(12) 0.0006(13) -0.0008(13)
C23 0.0329(14) 0.0418(15) 0.0273(12) 0.0018(11) 0.0010(10) -0.0006(11)
C24 0.0344(14) 0.0460(17) 0.0412(15) 0.0098(12) -0.0010(12) -0.0034(12)
C25 0.0415(15) 0.0364(15) 0.0383(14) 0.0065(12) 0.0008(12) 0.0004(11)
C26 0.0371(15) 0.0460(17) 0.0295(13) 0.0029(12) -0.0001(11) -0.0004(11)
O1W 0.155(9) 0.099(7) 0.121(8) -0.010(6) 0.048(7) -0.009(6)

loop_
_atom_type_symbol
_atom_type_description
_atom_type_scat_dispersion_real
_atom_type_scat_dispersion_imag
_atom_type_scat_source
C C 0.0033 0.0016 'International Tables Vol C Tables 4.2.6.8 and 6.1.1.4'
H H 0.0000 0.0000 'International Tables Vol C Tables 4.2.6.8 and 6.1.1.4'
N N 0.0061 0.0033 'International Tables Vol C Tables 4.2.6.8 and 6.1.1.4'
Ni Ni 0.3393 1.1124 'International Tables Vol C Tables 4.2.6.8 and 6.1.1.4'
O O 0.0106 0.0060 'International Tables Vol C Tables 4.2.6.8 and 6.1.1.4'

loop_
_geom_angle_atom_site_label_1
_geom_angle_atom_site_label_2
_geom_angle_atom_site_label_3
_geom_angle_site_symmetry_1
_geom_angle_site_symmetry_3
_geom_angle
_geom_angle_publ_flag
N2 Ni1 O5 . 4_465 102.64(9) yes
N2 Ni1 N1 . . 80.80(9) yes
O5 Ni1 N1 4_465 . 98.23(9) yes
N2 Ni1 O2 . . 92.18(8) yes
O5 Ni1 O2 4_465 . 159.78(8) yes
N1 Ni1 O2 . . 97.66(8) yes
N2 Ni1 O1 . . 92.43(9) yes
O5 Ni1 O1 4_465 . 102.09(7) yes
N1 Ni1 O1 . . 159.55(9) yes
O2 Ni1 O1 . . 63.12(7) yes
N2 Ni1 O4 . 4_465 163.88(8) yes
O5 Ni1 O4 4_465 4_465 63.04(7) yes
N1 Ni1 O4 . 4_465 93.49(9) yes
O2 Ni1 O4 . 4_465 103.57(7) yes
O1 Ni1 O4 . 4_465 97.73(8) yes
C13 O1 Ni1 . . 88.09(15) ?
C13 O2 Ni1 . . 88.58(16) ?
C20 O3 C17 . . 116.8(2) ?
C26 O4 Ni1 . 4_766 85.94(16) ?
C26 O5 Ni1 . 4_766 90.38(15) ?
C1 N1 C12 . . 117.8(3) ?
C1 N1 Ni1 . . 129.8(2) ?
C12 N1 Ni1 . . 112.07(19) ?
C10 N2 C11 . . 118.7(3) ?
C10 N2 Ni1 . . 128.7(2) ?
C11 N2 Ni1 . . 112.30(19) ?
N1 C1 C2 . . 122.2(4) ?
N1 C1 H1 . . 118.9 ?
C2 C1 H1 . . 118.9 ?
C3 C2 C1 . . 119.8(4) ?
C3 C2 H2 . . 120.1 ?
C1 C2 H2 . . 120.1 ?
C2 C3 C4 . . 120.3(4) ?
C2 C3 H3 . . 119.8 ?
C4 C3 H3 . . 119.8 ?
C12 C4 C3 . . 116.4(4) ?
C12 C4 C5 . . 118.2(4) ?
C3 C4 C5 . . 125.5(4) ?
C6 C5 C4 . . 122.4(4) ?
C6 C5 H5 . . 118.8 ?
C4 C5 H5 . . 118.8 ?
C5 C6 C7 . . 121.6(4) ?
C5 C6 H6 . . 119.2 ?
C7 C6 H6 . . 119.2 ?
C11 C7 C8 . . 115.8(4) ?
C11 C7 C6 . . 117.7(4) ?
C8 C7 C6 . . 126.5(4) ?
C9 C8 C7 . . 120.7(4) ?
C9 C8 H8 . . 119.7 ?
C7 C8 H8 . . 119.7 ?
C8 C9 C10 . . 119.5(4) ?
C8 C9 H9 . . 120.2 ?
C10 C9 H9 . . 120.2 ?
N2 C10 C9 . . 122.5(4) ?
N2 C10 H10 . . 118.8 ?
C9 C10 H10 . . 118.8 ?
N2 C11 C7 . . 122.8(3) ?
N2 C11 C12 . . 116.9(3) ?
C7 C11 C12 . . 120.2(3) ?
N1 C12 C4 . . 123.4(3) ?
N1 C12 C11 . . 116.7(3) ?
C4 C12 C11 . . 119.9(3) ?
O1 C13 O2 . . 120.2(2) ?
O1 C13 C14 . . 119.8(2) ?
O2 C13 C14 . . 120.0(2) ?
C19 C14 C15 . . 119.6(2) ?
C19 C14 C13 . . 119.1(2) ?
C15 C14 C13 . . 121.3(2) ?
C16 C15 C14 . . 119.9(3) ?
C16 C15 H15 . . 120.0 ?
C14 C15 H15 . . 120.0 ?
C17 C16 C15 . . 119.5(3) ?
C17 C16 H16 . . 120.3 ?
C15 C16 H16 . . 120.3 ?
C18 C17 C16 . . 121.0(2) ?
C18 C17 O3 . . 117.1(2) ?
C16 C17 O3 . . 121.8(2) ?
C17 C18 C19 . . 119.9(3) ?
C17 C18 H18 . . 120.0 ?
C19 C18 H18 . . 120.0 ?
C18 C19 C14 . . 120.0(3) ?
C18 C19 H19 . . 120.0 ?
C14 C19 H19 . . 120.0 ?
C25 C20 C21 . . 121.4(2) ?
C25 C20 O3 . . 117.0(2) ?
C21 C20 O3 . . 121.4(2) ?
C20 C21 C22 . . 119.3(3) ?
C20 C21 H21 . . 120.4 ?
C22 C21 H21 . . 120.4 ?
C23 C22 C21 . . 120.2(3) ?
C23 C22 H22 . . 119.9 ?
C21 C22 H22 . . 119.9 ?
C24 C23 C22 . . 119.1(2) ?
C24 C23 C26 . . 120.7(2) ?
C22 C23 C26 . . 120.1(2) ?
C23 C24 C25 . . 121.1(2) ?
C23 C24 H24 . . 119.5 ?
C25 C24 H24 . . 119.5 ?
C20 C25 C24 . . 118.6(3) ?
C20 C25 H25 . . 120.7 ?
C24 C25 H25 . . 120.7 ?
O5 C26 O4 . . 120.3(2) ?
O5 C26 C23 . . 119.1(2) ?
O4 C26 C23 . . 120.5(2) ?
O5 C26 Ni1 . 4_766 58.07(13) ?
O4 C26 Ni1 . 4_766 62.49(14) ?
C23 C26 Ni1 . 4_766 171.57(18) ?

loop_
_geom_bond_atom_site_label_1
_geom_bond_atom_site_label_2
_geom_bond_site_symmetry_2
_geom_bond_distance
_geom_bond_publ_flag
Ni1 N2 . 2.049(2) yes
Ni1 O5 4_465 2.0492(18) yes
Ni1 N1 . 2.061(2) yes
Ni1 O2 . 2.0889(19) yes
Ni1 O1 . 2.1041(18) yes
Ni1 O4 4_465 2.1469(19) yes
O1 C13 . 1.262(3) ?
O2 C13 . 1.269(3) ?
O3 C20 . 1.391(3) ?
O3 C17 . 1.392(3) ?
O4 C26 . 1.267(3) ?
O4 Ni1 4_766 2.1469(19) ?
O5 C26 . 1.263(3) ?
O5 Ni1 4_766 2.0492(18) ?
N1 C1 . 1.331(4) ?
N1 C12 . 1.352(4) ?
N2 C10 . 1.335(4) ?
N2 C11 . 1.352(4) ?
C1 C2 . 1.386(5) ?
C1 H1 . 0.93 ?
C2 C3 . 1.347(7) ?
C2 H2 . 0.93 ?
C3 C4 . 1.399(6) ?
C3 H3 . 0.93 ?
C4 C12 . 1.397(4) ?
C4 C5 . 1.435(6) ?
C5 C6 . 1.318(7) ?
C5 H5 . 0.93 ?
C6 C7 . 1.451(6) ?
C6 H6 . 0.93 ?
C7 C11 . 1.401(4) ?
C7 C8 . 1.416(6) ?
C8 C9 . 1.356(7) ?
C8 H8 . 0.93 ?
C9 C10 . 1.368(5) ?
C9 H9 . 0.93 ?
C10 H10 . 0.93 ?
C11 C12 . 1.445(4) ?
C13 C14 . 1.495(4) ?
C14 C19 . 1.383(4) ?
C14 C15 . 1.390(4) ?
C15 C16 . 1.383(4) ?
C15 H15 . 0.93 ?
C16 C17 . 1.377(4) ?
C16 H16 . 0.93 ?
C17 C18 . 1.364(4) ?
C18 C19 . 1.383(3) ?
C18 H18 . 0.93 ?
C19 H19 . 0.93 ?
C20 C25 . 1.369(4) ?
C20 C21 . 1.378(4) ?
C21 C22 . 1.388(4) ?
C21 H21 . 0.93 ?
C22 C23 . 1.385(3) ?
C22 H22 . 0.93 ?
C23 C24 . 1.382(3) ?
C23 C26 . 1.491(4) ?
C24 C25 . 1.388(4) ?
C24 H24 . 0.93 ?
C25 H25 . 0.93 ?

loop_
_geom_hbond_atom_site_label_D
_geom_hbond_atom_site_label_H
_geom_hbond_atom_site_label_A
_geom_hbond_site_symmetry_A
_geom_hbond_distance_DH
_geom_hbond_distance_HA
_geom_hbond_distance_DA
_geom_hbond_angle_DHA
C15 H15 O5 4_565 0.93 2.49 3.389(3) 163
C22 H22 O2 4_666 0.93 2.46 3.289(3) 149
